data_7228621
loop_
_publ_author_name
'Yamamura, Yasuhisa'
'Murakoshi, Takahito'
'Iwagaki, Sakiko'
'Osiecka, Natalia'
'Galewski, Zbigniew'
'Saitoh, Hideki'
'Hishida, Mafumi'
'Massalska-Arodz, Maria'
'SAITO, Kazuya'

_publ_section_title
;
 Structure and molecular packing in smectic BCr and Ad phases of Schiff
 base liquid crystal compounds through analyses of layer spacing, entropy
 and crystal structure
;
_journal_name_full 'Phys. Chem. Chem. Phys.'
_journal_paper_doi 10.1039/C7CP03863A
_journal_year 2017
_chemical_formula_iupac 'C18 H20 Cl N1 O1'
_chemical_formula_moiety 'C18 H20 Cl N O'
_chemical_formula_sum 'C18 H20 Cl N O'
_chemical_formula_weight 301.81
_chemical_name_common 4-chlorobenzylidene-4'-pentyloxyaniline
_chemical_name_systematic 4-chlorobenzylidene-4'-pentyloxyaniline
_space_group_crystal_system orthorhombic
_space_group_IT_number 29
_space_group_name_Hall 'P 2c -2ac'
_space_group_name_H-M_alt 'P c a 21'
_symmetry_space_group_name_Hall 'P 2c -2ac'
_symmetry_space_group_name_H-M 'P c a 21'
_atom_sites_solution_hydrogens difmap
_atom_sites_solution_primary direct
_atom_sites_solution_secondary difmap
_audit_update_record
;
2017-03-28 deposited with the CCDC.
2017-07-03 downloaded from the CCDC.
;
_cell_angle_alpha 90
_cell_angle_beta 90
_cell_angle_gamma 90
_cell_formula_units_Z 4
_cell_length_a 6.1002(3)
_cell_length_b 7.3335(4)
_cell_length_c 36.4538(18)
_cell_measurement_reflns_used 3922
_cell_measurement_temperature 295.(2)
_cell_measurement_theta_max 22.7969
_cell_measurement_theta_min 1.1029
_cell_volume 1630.79(14)
_computing_cell_refinement 'SAINT V8.34A (Bruker AXS Inc., 2013)'
_computing_data_collection 'APEX2 v2014.5-0 (Bruker AXS)'
_computing_data_reduction 'SAINT V8.34A (Bruker AXS Inc., 2013)'
_computing_structure_refinement 'SHELXL-2014 (Sheldrick, 2014)'
_computing_structure_solution 'SHELXS-97 (Sheldrick, 2008)'
_diffrn_ambient_temperature 295.(2)
_diffrn_detector_area_resol_mean 8.3333
_diffrn_measured_fraction_theta_full 0.999
_diffrn_measured_fraction_theta_max 0.999
_diffrn_measurement_device_type 'Bruker APEX-II CCD'
_diffrn_measurement_method '\f and \W scans'
_diffrn_radiation_monochromator 'multilayer optics'
_diffrn_radiation_type MoK\a
_diffrn_radiation_wavelength 0.71073
_diffrn_reflns_av_R_equivalents 0.0192
_diffrn_reflns_av_unetI/netI 0.0245
_diffrn_reflns_limit_h_max 6
_diffrn_reflns_limit_h_min -7
_diffrn_reflns_limit_k_max 9
_diffrn_reflns_limit_k_min -9
_diffrn_reflns_limit_l_max 47
_diffrn_reflns_limit_l_min -41
_diffrn_reflns_number 10115
_diffrn_reflns_theta_full 27.47
_diffrn_reflns_theta_max 27.47
_diffrn_reflns_theta_min 1.12
_diffrn_source 'rotating-anode X-ray tube'
_exptl_absorpt_coefficient_mu 0.233
_exptl_absorpt_correction_T_max 1.00
_exptl_absorpt_correction_T_min 0.91
_exptl_absorpt_correction_type numerical
_exptl_absorpt_process_details 'SADABS V2014/2 (Bruker AXS Inc.)'
_exptl_crystal_colour colourless
_exptl_crystal_density_diffrn 1.229
_exptl_crystal_density_method 'not measured'
_exptl_crystal_description plate
_exptl_crystal_F_000 640
_exptl_crystal_size_max 0.345
_exptl_crystal_size_mid 0.305
_exptl_crystal_size_min 0.020
_refine_diff_density_max 0.112
_refine_diff_density_min -0.144
_refine_ls_abs_structure_details
;
Flack x determined using 914 quotients [(I+)-(I-)]/[(I+)+(I-)]
(Parsons, Flack and Wagner, Acta Cryst. B69 (2013) 249-259).
;
_refine_ls_abs_structure_Flack -0.04(5)
_refine_ls_extinction_method none
_refine_ls_goodness_of_fit_ref 1.083
_refine_ls_hydrogen_treatment mixed
_refine_ls_matrix_type full
_refine_ls_number_constraints 0
_refine_ls_number_parameters 259
_refine_ls_number_reflns 3309
_refine_ls_number_restraints 1
_refine_ls_restrained_S_all 1.083
_refine_ls_R_factor_all 0.0561
_refine_ls_R_factor_gt 0.0389
_refine_ls_shift/su_max 0.000
_refine_ls_shift/su_mean 0.000
_refine_ls_structure_factor_coef Fsqd
_refine_ls_weighting_details 'w=1/[\s^2^(Fo^2^)+(0.0584P)^2^+0.0894P] where P=(Fo^2^+2Fc^2^)/3'
_refine_ls_weighting_scheme calc
_refine_ls_wR_factor_gt 0.1042
_refine_ls_wR_factor_ref 0.1128
_reflns_number_gt 2553
_reflns_number_total 3309
_reflns_threshold_expression 'I > 2\s(I)'
_cod_data_source_file c7cp03863a2.cif
_cod_data_source_block I
_cod_database_code 7228621

loop_
_space_group_symop_operation_xyz
'x, y, z'
'-x, -y, z+1/2'
'x+1/2, -y, z'
'-x+1/2, y, z+1/2'

loop_
_atom_site_type_symbol
_atom_site_label
_atom_site_fract_x
_atom_site_fract_y
_atom_site_fract_z
_atom_site_U_iso_or_equiv
_atom_site_adp_type
_atom_site_calc_flag
_atom_site_refinement_flags_adp
_atom_site_refinement_flags_posn
_atom_site_occupancy
C C1 0.4918(5) 0.7525(4) 0.11605(9) 0.0463(7) Uani d . . 1
C C2 0.2826(6) 0.8141(5) 0.10809(10) 0.0546(8) Uani d . . 1
C C3 0.2083(6) 0.8182(5) 0.07239(11) 0.0615(9) Uani d . . 1
C C4 0.3415(7) 0.7594(5) 0.04472(10) 0.0628(9) Uani d . . 1
C C5 0.5477(7) 0.6910(6) 0.05198(11) 0.0685(10) Uani d . . 1
C C6 0.6232(6) 0.6883(5) 0.08762(10) 0.0571(8) Uani d . . 1
C C7 0.5715(6) 0.7609(4) 0.15410(9) 0.0477(7) Uani d . . 1
C C8 0.8364(5) 0.7466(3) 0.19971(8) 0.0409(6) Uani d . . 1
C C9 1.0328(5) 0.6610(4) 0.20894(8) 0.0425(6) Uani d . . 1
C C10 1.1144(5) 0.6627(3) 0.24430(8) 0.0422(6) Uani d . . 1
C C11 0.9989(5) 0.7552(3) 0.27152(8) 0.0407(7) Uani d . . 1
C C12 0.8033(5) 0.8424(4) 0.26244(9) 0.0438(6) Uani d . . 1
C C13 0.7234(5) 0.8388(4) 0.22739(9) 0.0451(7) Uani d . . 1
C C14 1.2726(6) 0.7058(5) 0.31816(10) 0.0510(7) Uani d . . 1
C C15 1.3165(6) 0.7819(5) 0.35561(11) 0.0583(8) Uani d . . 1
C C16 1.5223(7) 0.7103(6) 0.37383(11) 0.0608(9) Uani d . . 1
C C17 1.5557(9) 0.7863(6) 0.41180(12) 0.0715(11) Uani d . . 1
C C18 1.7474(9) 0.7081(8) 0.43235(15) 0.0973(16) Uani d . . 1
H H18A 1.7251 0.5798 0.436 0.146 Uiso calc U R 1
H H18B 1.7603 0.7676 0.4557 0.146 Uiso calc U R 1
H H18C 1.8791 0.727 0.4185 0.146 Uiso calc U R 1
Cl Cl1 0.2463(3) 0.7644(2) 0.00000(4) 0.1108(5) Uani d . . 1
H H1 0.192(6) 0.840(5) 0.1299(11) 0.062(10) Uiso d . . 1
H H2 0.071(7) 0.861(5) 0.0685(11) 0.070(10) Uiso d . . 1
H H3 0.626(8) 0.642(6) 0.0322(14) 0.094(14) Uiso d . . 1
H H4 0.762(6) 0.623(5) 0.0932(11) 0.076(11) Uiso d . . 1
H H5 0.441(8) 0.779(5) 0.1732(13) 0.083(13) Uiso d . . 1
H H6 1.110(5) 0.597(3) 0.1896(8) 0.035(6) Uiso d . . 1
H H7 1.248(5) 0.596(4) 0.2504(10) 0.055(8) Uiso d . . 1
H H8 0.729(5) 0.907(4) 0.2806(9) 0.052(9) Uiso d . . 1
H H9 0.591(6) 0.889(5) 0.2229(9) 0.054(9) Uiso d . . 1
H H10 1.377(6) 0.739(4) 0.3003(10) 0.049(9) Uiso d . . 1
H H11 1.273(5) 0.571(4) 0.3180(9) 0.053(8) Uiso d . . 1
H H12 1.188(9) 0.741(5) 0.3734(16) 0.096(16) Uiso d . . 1
H H13 1.314(6) 0.914(5) 0.3555(10) 0.072(10) Uiso d . . 1
H H14 1.652(7) 0.738(5) 0.3569(12) 0.062(11) Uiso d . . 1
H H15 1.510(6) 0.580(5) 0.3741(11) 0.067(10) Uiso d . . 1
H H16 1.432(8) 0.761(5) 0.4269(16) 0.080(14) Uiso d . . 1
H H17 1.564(6) 0.915(5) 0.4109(10) 0.074(11) Uiso d . . 1
N N1 0.7687(4) 0.7344(3) 0.16256(8) 0.0473(6) Uani d . . 1
O O1 1.0619(4) 0.7732(3) 0.30722(6) 0.0515(5) Uani d . . 1

loop_
_atom_site_aniso_label
_atom_site_aniso_U_11
_atom_site_aniso_U_22
_atom_site_aniso_U_33
_atom_site_aniso_U_12
_atom_site_aniso_U_13
_atom_site_aniso_U_23
C1 0.0448(16) 0.0439(16) 0.0502(19) -0.0010(12) 0.0006(13) 0.0025(12)
C2 0.0500(19) 0.0608(19) 0.053(2) 0.0032(14) -0.0022(15) 0.0006(15)
C3 0.052(2) 0.0676(19) 0.064(2) 0.0044(16) -0.0108(18) 0.0018(17)
C4 0.074(2) 0.068(2) 0.046(2) -0.0041(17) -0.0114(16) -0.0002(15)
C5 0.069(2) 0.084(2) 0.053(2) 0.0061(19) 0.006(2) -0.0079(19)
C6 0.0512(19) 0.0632(19) 0.057(2) 0.0051(15) 0.0014(16) -0.0013(15)
C7 0.0479(18) 0.0477(16) 0.0475(17) -0.0021(12) 0.0028(14) 0.0032(12)
C8 0.0416(15) 0.0351(12) 0.0461(16) -0.0037(11) 0.0037(12) 0.0006(11)
C9 0.0394(15) 0.0420(14) 0.0460(17) 0.0033(11) 0.0069(12) -0.0041(12)
C10 0.0394(15) 0.0399(13) 0.0474(17) 0.0038(11) 0.0025(12) -0.0006(11)
C11 0.0387(15) 0.0378(13) 0.0455(18) -0.0054(10) 0.0064(12) 0.0020(11)
C12 0.0391(15) 0.0431(14) 0.0491(16) 0.0016(11) 0.0085(13) -0.0046(12)
C13 0.0355(15) 0.0451(15) 0.0547(19) 0.0045(11) 0.0019(13) -0.0047(12)
C14 0.0496(17) 0.0578(17) 0.0455(17) 0.0034(14) 0.0029(14) 0.0059(14)
C15 0.063(2) 0.062(2) 0.0500(19) 0.0068(16) 0.0001(16) -0.0015(16)
C16 0.069(2) 0.068(2) 0.0452(19) 0.0054(17) 0.0027(17) 0.0023(16)
C17 0.078(3) 0.087(3) 0.050(2) 0.004(2) -0.001(2) -0.0008(19)
C18 0.094(4) 0.133(4) 0.064(3) 0.007(3) -0.019(2) 0.004(3)
Cl1 0.1151(10) 0.1628(13) 0.0545(6) 0.0033(8) -0.0264(6) -0.0011(7)
N1 0.0454(15) 0.0477(14) 0.0488(16) 0.0019(10) -0.0002(11) -0.0011(10)
O1 0.0481(11) 0.0632(13) 0.0432(12) 0.0047(9) 0.0028(10) -0.0027(10)

loop_
_atom_type_symbol
_atom_type_description
_atom_type_scat_dispersion_real
_atom_type_scat_dispersion_imag
_atom_type_scat_source
C C 0.0033 0.0016 'International Tables Vol C Tables 4.2.6.8 and 6.1.1.4'
H H 0.0000 0.0000 'International Tables Vol C Tables 4.2.6.8 and 6.1.1.4'
N N 0.0061 0.0033 'International Tables Vol C Tables 4.2.6.8 and 6.1.1.4'
O O 0.0106 0.0060 'International Tables Vol C Tables 4.2.6.8 and 6.1.1.4'
Cl Cl 0.1484 0.1585 'International Tables Vol C Tables 4.2.6.8 and 6.1.1.4'

loop_
_geom_angle_atom_site_label_1
_geom_angle_atom_site_label_2
_geom_angle_atom_site_label_3
_geom_angle
C2 C1 C6 119.0(3)
C2 C1 C7 119.2(3)
C6 C1 C7 121.8(3)
C3 C2 C1 120.5(4)
C3 C2 H1 125.(2)
C1 C2 H1 114.(2)
C4 C3 C2 119.7(4)
C4 C3 H2 123.(3)
C2 C3 H2 117.(3)
C3 C4 C5 121.0(4)
C3 C4 Cl1 119.3(3)
C5 C4 Cl1 119.6(3)
C6 C5 C4 119.4(4)
C6 C5 H3 123.(3)
C4 C5 H3 117.(3)
C5 C6 C1 120.3(3)
C5 C6 H4 119.(2)
C1 C6 H4 120.(2)
N1 C7 C1 122.7(3)
N1 C7 H5 125.(3)
C1 C7 H5 112.(3)
C9 C8 C13 117.9(3)
C9 C8 N1 116.9(3)
C13 C8 N1 125.2(3)
C10 C9 C8 122.1(3)
C10 C9 H6 120.5(16)
C8 C9 H6 117.4(16)
C9 C10 C11 119.1(3)
C9 C10 H7 121.(2)
C11 C10 H7 120.(2)
O1 C11 C10 125.8(3)
O1 C11 C12 115.0(3)
C10 C11 C12 119.2(3)
C13 C12 C11 121.2(3)
C13 C12 H8 120.(2)
C11 C12 H8 119.(2)
C12 C13 C8 120.6(3)
C12 C13 H9 119.(2)
C8 C13 H9 121.(2)
O1 C14 C15 106.6(3)
O1 C14 H10 109.(2)
C15 C14 H10 115.(2)
O1 C14 H11 110.3(18)
C15 C14 H11 112.2(19)
H10 C14 H11 104.(2)
C14 C15 C16 114.7(3)
C14 C15 H12 109.(3)
C16 C15 H12 104.(3)
C14 C15 H13 111.(2)
C16 C15 H13 111.(2)
H12 C15 H13 106.(3)
C17 C16 C15 112.8(4)
C17 C16 H14 112.(2)
C15 C16 H14 108.(2)
C17 C16 H15 112.(2)
C15 C16 H15 107.(2)
H14 C16 H15 105.(3)
C18 C17 C16 115.0(4)
C18 C17 H16 105.(3)
C16 C17 H16 111.(3)
C18 C17 H17 111.(2)
C16 C17 H17 110.(2)
H16 C17 H17 105.(3)
C17 C18 H18A 109.5
C17 C18 H18B 109.5
H18A C18 H18B 109.5
C17 C18 H18C 109.5
H18A C18 H18C 109.5
H18B C18 H18C 109.5
C7 N1 C8 120.2(3)
C11 O1 C14 119.0(2)

loop_
_geom_bond_atom_site_label_1
_geom_bond_atom_site_label_2
_geom_bond_distance
C1 C2 1.385(5)
C1 C6 1.392(5)
C1 C7 1.471(5)
C2 C3 1.378(5)
C2 H1 0.99(4)
C3 C4 1.365(6)
C3 H2 0.91(4)
C4 C5 1.380(6)
C4 Cl1 1.731(4)
C5 C6 1.378(6)
C5 H3 0.94(5)
C6 H4 0.99(4)
C7 N1 1.257(4)
C7 H5 1.07(5)
C8 C9 1.394(4)
C8 C13 1.397(4)
C8 N1 1.419(4)
C9 C10 1.382(4)
C9 H6 0.97(3)
C10 C11 1.393(4)
C10 H7 0.98(3)
C11 O1 1.363(4)
C11 C12 1.393(4)
C12 C13 1.368(4)
C12 H8 0.93(3)
C13 H9 0.90(4)
C14 O1 1.434(4)
C14 C15 1.499(5)
C14 H10 0.94(4)
C14 H11 0.99(3)
C15 C16 1.515(5)
C15 H12 1.06(5)
C15 H13 0.97(4)
C16 C17 1.506(6)
C16 H14 1.02(4)
C16 H15 0.96(4)
C17 C18 1.502(7)
C17 H16 0.95(5)
C17 H17 0.94(4)
C18 H18A 0.96
C18 H18B 0.96
C18 H18C 0.96

loop_
_geom_torsion_atom_site_label_1
_geom_torsion_atom_site_label_2
_geom_torsion_atom_site_label_3
_geom_torsion_atom_site_label_4
_geom_torsion
C6 C1 C2 C3 -2.4(5)
C7 C1 C2 C3 176.1(3)
C1 C2 C3 C4 0.6(5)
C2 C3 C4 C5 1.8(5)
C2 C3 C4 Cl1 179.8(3)
C3 C4 C5 C6 -2.4(6)
Cl1 C4 C5 C6 179.6(3)
C4 C5 C6 C1 0.6(6)
C2 C1 C6 C5 1.8(5)
C7 C1 C6 C5 -176.6(3)
C2 C1 C7 N1 -168.7(3)
C6 C1 C7 N1 9.6(4)
C13 C8 C9 C10 1.2(4)
N1 C8 C9 C10 -179.6(3)
C8 C9 C10 C11 -1.1(4)
C9 C10 C11 O1 -178.0(2)
C9 C10 C11 C12 0.5(4)
O1 C11 C12 C13 178.5(3)
C10 C11 C12 C13 -0.1(4)
C11 C12 C13 C8 0.2(4)
C9 C8 C13 C12 -0.7(4)
N1 C8 C13 C12 -179.9(3)
O1 C14 C15 C16 173.9(3)
C14 C15 C16 C17 -178.3(4)
C15 C16 C17 C18 175.2(4)
C1 C7 N1 C8 179.2(3)
C9 C8 N1 C7 159.9(3)
C13 C8 N1 C7 -20.8(4)
C10 C11 O1 C14 5.4(4)
C12 C11 O1 C14 -173.1(3)
C15 C14 O1 C11 167.2(3)
